data_7019509
loop_
_publ_author_name
'Bernhammer, Jan Christopher'
'Huynh, Han Vinh'

_publ_section_title
;
 Correlation of spectroscopically determined ligand donor strength and
 nucleophilicity of substituted pyrazoles.
;
_journal_issue 28
_journal_name_full 'Dalton transactions (Cambridge, England : 2003)'
_journal_page_first 8600
_journal_page_last 8608
_journal_paper_doi 10.1039/c2dt30526g
_journal_volume 41
_journal_year 2012
_chemical_formula_sum 'C25 H30 Br2 Cl3 I N4 Pd'
_chemical_formula_weight 886.00
_chemical_name_systematic
;
?
;
_space_group_IT_number 19
_symmetry_cell_setting orthorhombic
_symmetry_space_group_name_Hall 'P 2ac 2ab'
_symmetry_space_group_name_H-M 'P 21 21 21'
_atom_sites_solution_hydrogens geom
_atom_sites_solution_primary direct
_atom_sites_solution_secondary difmap
_audit_creation_method SHELXL-97
_cell_angle_alpha 90.00
_cell_angle_beta 90.00
_cell_angle_gamma 90.00
_cell_formula_units_Z 4
_cell_length_a 11.741(2)
_cell_length_b 15.964(3)
_cell_length_c 16.643(3)
_cell_measurement_reflns_used 918
_cell_measurement_temperature 100(2)
_cell_measurement_theta_max 26.94
_cell_measurement_theta_min 2.48
_cell_volume 3119.5(10)
_computing_cell_refinement 'Bruker SMART'
_computing_data_collection 'Bruker SMART'
_computing_data_reduction 'Bruker SAINT'
_computing_molecular_graphics 'Bruker SHELXTL'
_computing_publication_material 'Bruker SHELXTL'
_computing_structure_refinement 'SHELXL-97 (Sheldrick, 1997)'
_computing_structure_solution 'SHELXS-97 (Sheldrick, 1990)'
_diffrn_ambient_temperature 100(2)
_diffrn_measured_fraction_theta_full 1.000
_diffrn_measured_fraction_theta_max 1.000
_diffrn_measurement_device_type 'CCD area detector'
_diffrn_measurement_method 'phi and omega scans'
_diffrn_radiation_monochromator graphite
_diffrn_radiation_source 'fine-focus sealed tube'
_diffrn_radiation_type MoK\a
_diffrn_radiation_wavelength 0.71073
_diffrn_reflns_av_R_equivalents 0.0359
_diffrn_reflns_av_sigmaI/netI 0.0446
_diffrn_reflns_limit_h_max 10
_diffrn_reflns_limit_h_min -15
_diffrn_reflns_limit_k_max 20
_diffrn_reflns_limit_k_min -20
_diffrn_reflns_limit_l_max 21
_diffrn_reflns_limit_l_min -21
_diffrn_reflns_number 22662
_diffrn_reflns_theta_full 27.50
_diffrn_reflns_theta_max 27.50
_diffrn_reflns_theta_min 1.77
_exptl_absorpt_coefficient_mu 4.425
_exptl_absorpt_correction_T_max 0.5379
_exptl_absorpt_correction_T_min 0.3925
_exptl_absorpt_correction_type multi-scan
_exptl_absorpt_process_details 'Sadabs, (Sheldrick 2001)'
_exptl_crystal_colour Yellow
_exptl_crystal_density_diffrn 1.886
_exptl_crystal_density_meas ?
_exptl_crystal_density_method 'not measured'
_exptl_crystal_description Block
_exptl_crystal_F_000 1712
_exptl_crystal_size_max 0.26
_exptl_crystal_size_mid 0.22
_exptl_crystal_size_min 0.16
_refine_diff_density_max 1.342
_refine_diff_density_min -1.000
_refine_diff_density_rms 0.157
_refine_ls_abs_structure_details 'Flack H D (1983), Acta Cryst. A39, 876-881'
_refine_ls_abs_structure_Flack 0.086(10)
_refine_ls_extinction_method none
_refine_ls_goodness_of_fit_ref 1.068
_refine_ls_hydrogen_treatment constr
_refine_ls_matrix_type full
_refine_ls_number_parameters 331
_refine_ls_number_reflns 7164
_refine_ls_number_restraints 0
_refine_ls_restrained_S_all 1.068
_refine_ls_R_factor_all 0.0392
_refine_ls_R_factor_gt 0.0360
_refine_ls_shift/su_max 0.001
_refine_ls_shift/su_mean 0.000
_refine_ls_structure_factor_coef Fsqd
_refine_ls_weighting_details 'calc w=1/[\s^2^(Fo^2^)+(0.0487P)^2^+4.8943P] where P=(Fo^2^+2Fc^2^)/3'
_refine_ls_weighting_scheme calc
_refine_ls_wR_factor_gt 0.0930
_refine_ls_wR_factor_ref 0.0945
_reflns_number_gt 6701
_reflns_number_total 7164
_reflns_threshold_expression >2sigma(I)
_cod_data_source_file c2dt30526g.txt
_cod_data_source_block b223
_cod_depositor_comments
;
The following automatic conversions were performed:

'_symmetry_cell_setting' value 'Orthorhombic' changed to
'orthorhombic' according to
/home/saulius/struct/CIF-dictionaries/cif_core.dic dictionary named
'cif_core.dic' version 2.4.1 from
2010-06-29.

'_exptl_absorpt_correction_type' value 'Multi-scan'
changed to 'multi-scan' according to
/home/saulius/struct/CIF-dictionaries/cif_core.dic dictionary named
'cif_core.dic' version 2.4.1 from 2010-06-29.

Automatic conversion script
Id: cif_fix_values 1891 2012-01-12 08:04:46Z andrius 

The following automatic conversions were performed:

'_exptl_crystal_density_meas' value 'Not measured' was changed to '?'
- the value is perceived as not measured.

Automatic conversion script
Id: cif_fix_values 3008 2015-01-20 13:52:24Z robertas 
;
_cod_original_sg_symbol_H-M P2(1)2(1)2(1)
_cod_database_code 7019509

loop_
_symmetry_equiv_pos_as_xyz
'x, y, z'
'-x+1/2, -y, z+1/2'
'-x, y+1/2, -z+1/2'
'x+1/2, -y+1/2, -z'

loop_
_atom_site_label
_atom_site_type_symbol
_atom_site_fract_x
_atom_site_fract_y
_atom_site_fract_z
_atom_site_U_iso_or_equiv
_atom_site_adp_type
_atom_site_occupancy
_atom_site_symmetry_multiplicity
_atom_site_calc_flag
_atom_site_refinement_flags
Pd1 Pd 0.30126(3) 0.77877(2) 0.76764(2) 0.01351(9) Uani 1 1 d .
I1 I 0.00048(3) 0.49099(2) 0.63313(2) 0.02230(9) Uani 1 1 d .
Cl1 Cl 0.79408(16) 0.85324(11) 0.62857(10) 0.0373(4) Uani 1 1 d .
Cl2 Cl 0.87247(16) 0.71394(12) 0.72381(17) 0.0602(7) Uani 1 1 d .
Cl3 Cl 0.73422(15) 0.84300(11) 0.79663(10) 0.0340(4) Uani 1 1 d .
Br1 Br 0.45782(5) 0.74547(4) 0.67995(4) 0.02848(14) Uani 1 1 d .
Br2 Br 0.15498(5) 0.80945(4) 0.86454(4) 0.02958(14) Uani 1 1 d .
N1 N 0.4395(4) 0.9243(3) 0.8149(3) 0.0150(9) Uani 1 1 d .
N2 N 0.4588(4) 0.8217(3) 0.9004(3) 0.0158(9) Uani 1 1 d .
N3 N 0.1890(4) 0.7071(3) 0.6978(3) 0.0162(9) Uani 1 1 d .
N4 N 0.1459(4) 0.7324(3) 0.6253(3) 0.0164(9) Uani 1 1 d .
C1 C 0.4063(5) 0.8455(3) 0.8316(3) 0.0140(10) Uani 1 1 d .
C2 C 0.5168(4) 0.9523(3) 0.8731(3) 0.0172(10) Uani 1 1 d .
C3 C 0.5760(5) 1.0271(3) 0.8829(3) 0.0218(12) Uani 1 1 d .
H3 H 0.5656 1.0728 0.8470 0.026 Uiso 1 1 calc R
C4 C 0.6504(6) 1.0322(4) 0.9469(4) 0.0264(13) Uani 1 1 d .
H4 H 0.6928 1.0822 0.9546 0.032 Uiso 1 1 calc R
C5 C 0.6650(5) 0.9665(4) 1.0002(4) 0.0248(13) Uani 1 1 d .
H5 H 0.7175 0.9727 1.0433 0.030 Uiso 1 1 calc R
C6 C 0.6048(5) 0.8909(4) 0.9925(3) 0.0186(11) Uani 1 1 d .
H6 H 0.6147 0.8459 1.0292 0.022 Uiso 1 1 calc R
C7 C 0.5285(5) 0.8858(3) 0.9271(3) 0.0163(11) Uani 1 1 d .
C8 C 0.4006(5) 0.9696(3) 0.7419(3) 0.0197(11) Uani 1 1 d .
H8 H 0.3479 0.9315 0.7120 0.024 Uiso 1 1 calc R
C9 C 0.3336(5) 1.0471(4) 0.7650(4) 0.0249(12) Uani 1 1 d .
H9A H 0.2709 1.0313 0.8007 0.037 Uiso 1 1 calc R
H9B H 0.3028 1.0735 0.7164 0.037 Uiso 1 1 calc R
H9C H 0.3839 1.0867 0.7927 0.037 Uiso 1 1 calc R
C10 C 0.5028(6) 0.9883(4) 0.6865(4) 0.0277(12) Uani 1 1 d .
H10A H 0.5467 1.0352 0.7085 0.042 Uiso 1 1 calc R
H10B H 0.4751 1.0030 0.6328 0.042 Uiso 1 1 calc R
H10C H 0.5516 0.9386 0.6830 0.042 Uiso 1 1 calc R
C11 C 0.4425(5) 0.7373(3) 0.9371(3) 0.0194(11) Uani 1 1 d .
H11 H 0.3838 0.7079 0.9040 0.023 Uiso 1 1 calc R
C12 C 0.3937(5) 0.7453(4) 1.0213(3) 0.0234(12) Uani 1 1 d .
H12A H 0.4477 0.7755 1.0555 0.035 Uiso 1 1 calc R
H12B H 0.3803 0.6893 1.0435 0.035 Uiso 1 1 calc R
H12C H 0.3216 0.7761 1.0191 0.035 Uiso 1 1 calc R
C13 C 0.5513(5) 0.6865(4) 0.9303(4) 0.0249(12) Uani 1 1 d .
H13A H 0.5717 0.6802 0.8735 0.037 Uiso 1 1 calc R
H13B H 0.5395 0.6311 0.9542 0.037 Uiso 1 1 calc R
H13C H 0.6129 0.7154 0.9587 0.037 Uiso 1 1 calc R
C14 C 0.0810(5) 0.6715(4) 0.5915(3) 0.0188(11) Uani 1 1 d .
C15 C 0.0870(5) 0.6037(3) 0.6435(3) 0.0173(11) Uani 1 1 d .
C16 C 0.1534(5) 0.6290(3) 0.7092(3) 0.0183(11) Uani 1 1 d .
C17 C 0.1576(5) 0.8180(4) 0.5998(3) 0.0216(12) Uani 1 1 d .
C18 C 0.1152(5) 0.8817(4) 0.6453(4) 0.0246(13) Uani 1 1 d .
H18 H 0.0792 0.8699 0.6951 0.030 Uiso 1 1 calc R
C19 C 0.1244(6) 0.9631(4) 0.6192(5) 0.0337(15) Uani 1 1 d .
H19 H 0.0961 1.0076 0.6513 0.040 Uiso 1 1 calc R
C20 C 0.1757(6) 0.9801(4) 0.5451(5) 0.0360(16) Uani 1 1 d .
H20 H 0.1803 1.0361 0.5263 0.043 Uiso 1 1 calc R
C21 C 0.2184(6) 0.9178(5) 0.5007(5) 0.0400(18) Uani 1 1 d .
H21 H 0.2545 0.9301 0.4510 0.048 Uiso 1 1 calc R
C22 C 0.2104(5) 0.8343(4) 0.5265(4) 0.0275(13) Uani 1 1 d .
H22 H 0.2403 0.7900 0.4948 0.033 Uiso 1 1 calc R
C23 C 0.0223(5) 0.6816(4) 0.5137(3) 0.0260(13) Uani 1 1 d .
H23A H -0.0153 0.7364 0.5119 0.039 Uiso 1 1 calc R
H23B H -0.0349 0.6373 0.5075 0.039 Uiso 1 1 calc R
H23C H 0.0779 0.6778 0.4699 0.039 Uiso 1 1 calc R
C24 C 0.1836(5) 0.5805(4) 0.7824(4) 0.0236(12) Uani 1 1 d .
H24A H 0.2446 0.6094 0.8115 0.035 Uiso 1 1 calc R
H24B H 0.2096 0.5244 0.7668 0.035 Uiso 1 1 calc R
H24C H 0.1165 0.5755 0.8171 0.035 Uiso 1 1 calc R
C1S C 0.7619(5) 0.7866(4) 0.7096(4) 0.0258(13) Uani 1 1 d .
H1S H 0.6914 0.7546 0.6955 0.031 Uiso 1 1 calc R

loop_
_atom_site_aniso_label
_atom_site_aniso_U_11
_atom_site_aniso_U_22
_atom_site_aniso_U_33
_atom_site_aniso_U_23
_atom_site_aniso_U_13
_atom_site_aniso_U_12
Pd1 0.01351(18) 0.01475(17) 0.01229(17) 0.00227(14) -0.00095(15) -0.00115(15)
I1 0.01870(17) 0.02170(16) 0.02651(18) -0.00565(14) -0.00288(15) -0.00125(15)
Cl1 0.0419(9) 0.0443(9) 0.0256(8) 0.0006(7) 0.0045(7) -0.0050(8)
Cl2 0.0370(10) 0.0320(9) 0.1117(19) 0.0226(11) 0.0351(12) 0.0152(8)
Cl3 0.0375(9) 0.0403(9) 0.0243(7) -0.0050(6) 0.0041(6) 0.0016(7)
Br1 0.0266(3) 0.0309(3) 0.0279(3) -0.0030(2) 0.0038(2) -0.0004(2)
Br2 0.0267(3) 0.0333(3) 0.0287(3) 0.0044(3) 0.0057(3) 0.0045(3)
N1 0.020(2) 0.014(2) 0.011(2) 0.0004(17) 0.0012(18) -0.0027(17)
N2 0.016(2) 0.016(2) 0.016(2) 0.0010(17) 0.0032(18) 0.0030(18)
N3 0.013(2) 0.021(2) 0.015(2) -0.0008(17) -0.0013(17) -0.0028(18)
N4 0.014(2) 0.025(2) 0.0100(19) 0.0017(18) -0.0031(17) -0.0043(18)
C1 0.015(3) 0.014(2) 0.013(2) 0.0038(19) 0.0026(19) 0.002(2)
C2 0.016(3) 0.022(2) 0.014(2) -0.001(2) 0.005(2) -0.002(2)
C3 0.027(3) 0.017(2) 0.022(3) 0.000(2) 0.007(2) -0.001(2)
C4 0.030(3) 0.024(3) 0.025(3) -0.005(2) 0.004(3) -0.009(2)
C5 0.028(3) 0.028(3) 0.018(3) -0.003(2) 0.000(2) -0.003(2)
C6 0.018(3) 0.026(3) 0.012(3) 0.001(2) -0.003(2) -0.004(2)
C7 0.019(3) 0.017(2) 0.014(2) -0.0006(19) 0.000(2) -0.001(2)
C8 0.019(3) 0.022(3) 0.018(3) 0.008(2) -0.002(2) 0.002(2)
C9 0.023(3) 0.022(3) 0.029(3) 0.001(3) -0.001(3) 0.003(2)
C10 0.031(3) 0.030(3) 0.023(3) 0.010(2) 0.007(3) 0.007(3)
C11 0.026(3) 0.017(3) 0.016(3) 0.004(2) 0.000(2) -0.002(2)
C12 0.016(3) 0.033(3) 0.021(3) 0.009(2) -0.001(2) -0.003(2)
C13 0.028(3) 0.022(3) 0.025(3) -0.001(2) -0.005(3) -0.002(2)
C14 0.011(2) 0.028(3) 0.017(3) -0.003(2) 0.004(2) -0.001(2)
C15 0.012(2) 0.022(3) 0.018(3) 0.003(2) -0.001(2) -0.003(2)
C16 0.014(2) 0.022(3) 0.019(3) 0.000(2) 0.001(2) 0.001(2)
C17 0.018(3) 0.033(3) 0.014(3) 0.010(2) -0.009(2) -0.003(2)
C18 0.016(3) 0.032(3) 0.025(3) 0.009(3) -0.003(2) 0.004(2)
C19 0.024(3) 0.030(3) 0.048(4) 0.007(3) -0.007(3) 0.004(3)
C20 0.027(4) 0.033(3) 0.049(4) 0.018(3) -0.011(3) -0.006(3)
C21 0.028(4) 0.052(4) 0.040(4) 0.021(3) -0.003(3) -0.010(3)
C22 0.026(3) 0.038(3) 0.019(3) 0.011(3) 0.003(2) 0.001(3)
C23 0.025(3) 0.036(3) 0.017(3) 0.004(2) -0.006(2) -0.006(3)
C24 0.023(3) 0.023(3) 0.025(3) 0.004(2) -0.007(2) -0.001(2)
C1S 0.020(3) 0.025(3) 0.032(3) -0.005(2) 0.007(2) -0.002(2)

loop_
_atom_type_symbol
_atom_type_description
_atom_type_scat_dispersion_real
_atom_type_scat_dispersion_imag
_atom_type_scat_source
C C 0.0033 0.0016 'International Tables Vol C Tables 4.2.6.8 and 6.1.1.4'
H H 0.0000 0.0000 'International Tables Vol C Tables 4.2.6.8 and 6.1.1.4'
N N 0.0061 0.0033 'International Tables Vol C Tables 4.2.6.8 and 6.1.1.4'
Cl Cl 0.1484 0.1585 'International Tables Vol C Tables 4.2.6.8 and 6.1.1.4'
Br Br -0.2901 2.4595 'International Tables Vol C Tables 4.2.6.8 and 6.1.1.4'
Pd Pd -0.9988 1.0072 'International Tables Vol C Tables 4.2.6.8 and 6.1.1.4'
I I -0.4742 1.8119 'International Tables Vol C Tables 4.2.6.8 and 6.1.1.4'

loop_
_geom_angle_atom_site_label_1
_geom_angle_atom_site_label_2
_geom_angle_atom_site_label_3
_geom_angle
C1 Pd1 N3 179.5(2)
C1 Pd1 Br2 88.52(16)
N3 Pd1 Br2 91.94(13)
C1 Pd1 Br1 88.21(15)
N3 Pd1 Br1 91.35(12)
Br2 Pd1 Br1 175.25(3)
C1 N1 C2 110.1(4)
C1 N1 C8 122.3(5)
C2 N1 C8 127.5(4)
C1 N2 C7 109.4(4)
C1 N2 C11 122.7(5)
C7 N2 C11 127.8(5)
C16 N3 N4 106.7(4)
C16 N3 Pd1 129.0(4)
N4 N3 Pd1 124.1(3)
C14 N4 N3 111.2(4)
C14 N4 C17 127.7(5)
N3 N4 C17 120.3(4)
N1 C1 N2 107.7(5)
N1 C1 Pd1 125.6(4)
N2 C1 Pd1 126.7(4)
C3 C2 C7 121.9(5)
C3 C2 N1 132.7(5)
C7 C2 N1 105.4(4)
C4 C3 C2 117.2(5)
C3 C4 C5 121.9(6)
C4 C5 C6 122.0(6)
C5 C6 C7 116.1(5)
N2 C7 C2 107.3(5)
N2 C7 C6 131.7(5)
C2 C7 C6 120.9(5)
N1 C8 C9 110.5(5)
N1 C8 C10 110.2(4)
C9 C8 C10 113.4(5)
N2 C11 C13 110.2(5)
N2 C11 C12 110.5(4)
C13 C11 C12 115.6(5)
N4 C14 C15 105.7(5)
N4 C14 C23 123.2(5)
C15 C14 C23 131.0(5)
C14 C15 C16 106.8(5)
C14 C15 I1 126.9(4)
C16 C15 I1 126.0(4)
N3 C16 C15 109.5(5)
N3 C16 C24 122.1(5)
C15 C16 C24 128.4(5)
C18 C17 C22 120.6(6)
C18 C17 N4 120.8(5)
C22 C17 N4 118.6(6)
C17 C18 C19 120.1(6)
C18 C19 C20 119.7(7)
C21 C20 C19 120.3(6)
C20 C21 C22 120.8(7)
C17 C22 C21 118.4(7)
Cl3 C1S Cl2 111.6(4)
Cl3 C1S Cl1 111.5(3)
Cl2 C1S Cl1 110.1(3)

loop_
_geom_bond_atom_site_label_1
_geom_bond_atom_site_label_2
_geom_bond_distance
Pd1 C1 1.947(5)
Pd1 N3 2.097(4)
Pd1 Br2 2.4063(8)
Pd1 Br1 2.4066(8)
I1 C15 2.073(5)
Cl1 C1S 1.759(6)
Cl2 C1S 1.757(7)
Cl3 C1S 1.736(6)
N1 C1 1.346(7)
N1 C2 1.400(7)
N1 C8 1.485(7)
N2 C1 1.355(7)
N2 C7 1.383(7)
N2 C11 1.491(7)
N3 C16 1.329(7)
N3 N4 1.369(6)
N4 C14 1.357(7)
N4 C17 1.438(7)
C2 C3 1.392(8)
C2 C7 1.398(7)
C3 C4 1.380(9)
C4 C5 1.385(9)
C5 C6 1.404(8)
C6 C7 1.413(7)
C8 C9 1.516(8)
C8 C10 1.542(8)
C11 C13 1.517(8)
C11 C12 1.519(8)
C14 C15 1.389(8)
C14 C23 1.476(8)
C15 C16 1.403(8)
C16 C24 1.486(8)
C17 C18 1.361(9)
C17 C22 1.393(8)
C18 C19 1.374(9)
C19 C20 1.398(10)
C20 C21 1.337(11)
C21 C22 1.403(10)
